data_4111611
loop_
_publ_author_name
'Takashi Ooi'
'Mifune Takeuchi'
'Daisuke Kato'
'Yukitaka Uematsu'
'Eiji Tayama'
'Daiki Sakai'
'Keiji Maruoka'

_publ_contact_author_address
;
     Department of Chemistry, Graduate School of Science
     Kyoto University, Sakyo, Kyoto 606-8502 Japan
;
_publ_contact_author_email maruoka@kuchem.kyoto-u.ac.jp
_publ_contact_author_fax +81-75-753-4000
_publ_contact_author_name 'Keiji Maruoka'
_publ_contact_author_phone +81-75-753-4041
_publ_section_title
;
 Highly Enantioselective Phase-Transfer-Catalyzed Alkylation of Protected
 \a-Amino Acid Amides toward Practical Asymmetric Synthesis of Vicinal
 Diamines, \a-Amino Ketones, and \a-Amino Alcohols
;
_journal_name_full 'Journal of the American Chemical Society'
_journal_page_first 5073
_journal_page_last 5083
_journal_paper_doi 10.1021/ja0459328
_journal_volume 127
_journal_year 2005
_chemical_formula_sum 'C34 H45 N3 O6'
_chemical_formula_weight 591.75
_space_group_IT_number 4
_symmetry_cell_setting monoclinic
_symmetry_Int_Tables_number 4
_symmetry_space_group_name_Hall 'P 2yb'
_symmetry_space_group_name_H-M 'P 1 21 1'
_audit_creation_date 'Tue Jan  6 05:19:20 2004'
_audit_creation_method 'by teXsan'
_cell_angle_alpha 90
_cell_angle_beta 102.89(2)
_cell_angle_gamma 90
_cell_formula_units_Z 2
_cell_length_a 10.731(8)
_cell_length_b 10.679(6)
_cell_length_c 14.299(9)
_cell_measurement_reflns_used 18272
_cell_measurement_temperature 296.2
_cell_measurement_theta_max 27.5
_cell_measurement_theta_min 3.1
_cell_volume 1597.3(18)
_computing_cell_refinement PROCESS-AUTO
_computing_data_collection PROCESS-AUTO
_computing_data_reduction 'teXsan Ver. 1.11'
_computing_publication_material 'teXsan Ver. 1.11'
_computing_structure_refinement 'teXsan Ver. 1.10'
_computing_structure_solution SIR92
_diffrn_detector_area_resol_mean 10.00
_diffrn_measured_fraction_theta_full 0.9920
_diffrn_measured_fraction_theta_max 0.9920
_diffrn_measurement_device_type 'Rigaku RAXIS-RAPID Imaging Plate'
_diffrn_measurement_method \w
_diffrn_radiation_type 'Mo K\a'
_diffrn_radiation_wavelength 0.7107
_diffrn_reflns_av_R_equivalents 0.031
_diffrn_reflns_limit_h_max 13
_diffrn_reflns_limit_h_min -13
_diffrn_reflns_limit_k_max 13
_diffrn_reflns_limit_k_min -13
_diffrn_reflns_limit_l_max 16
_diffrn_reflns_limit_l_min -18
_diffrn_reflns_number 14368
_diffrn_reflns_theta_full 27.48
_diffrn_reflns_theta_max 27.48
_exptl_absorpt_coefficient_mu 0.084
_exptl_absorpt_correction_type none
_exptl_crystal_colour unknown
_exptl_crystal_density_diffrn 1.230
_exptl_crystal_description unknown
_exptl_crystal_size_max 0.100
_exptl_crystal_size_mid 0.100
_exptl_crystal_size_min 0.100
_refine_diff_density_max 0.30
_refine_diff_density_min -0.38
_refine_ls_abs_structure_Flack 5.9(7)
_refine_ls_extinction_method none
_refine_ls_goodness_of_fit_ref 1.525
_refine_ls_hydrogen_treatment noref
_refine_ls_number_parameters 389
_refine_ls_number_reflns 3827
_refine_ls_R_factor_gt 0.0534
_refine_ls_shift/su_max 0.0036
_refine_ls_structure_factor_coef Fsqd
_refine_ls_weighting_details 'w = 1/[\s^2^(Fo^2^) + (0.05000(Max(Fo^2^,0) + 2Fc^2^)/3)^2^]'
_refine_ls_weighting_scheme calc
_refine_ls_wR_factor_ref 0.1222
_reflns_number_gt 3158
_reflns_number_total 3827
_reflns_threshold_expression F^2^>2.0\s(F^2^)
_cod_data_source_file ja0459328si20040727_035339.cif
_cod_data_source_block Amino_Amide
_cod_original_cell_volume 1597(1)
_cod_original_formula_sum 'C34 H45 N3 O6 '
_cod_database_code 4111611

loop_
_symmetry_equiv_pos_as_xyz
x,y,z
-x,1/2+y,-z

loop_
_atom_site_label
_atom_site_type_symbol
_atom_site_fract_x
_atom_site_fract_y
_atom_site_fract_z
_atom_site_U_iso_or_equiv
_atom_site_adp_type
_atom_site_occupancy
_atom_site_calc_flag
O(1) O 0.5995(2) 0.5742(5) 0.5048(1) 0.0244(4) Uani 1.00 d
O(2) O 0.5228(2) 0.3757(6) 0.7571(1) 0.0299(5) Uani 1.00 d
O(3) O 0.7367(2) 0.1760(5) 0.6959(1) 0.0252(5) Uani 1.00 d
O(4) O 0.8231(2) 0.0941(6) 0.8423(1) 0.0278(5) Uani 1.00 d
O(5) O 0.5988(2) -0.0001(6) 0.9733(2) 0.0497(7) Uani 1.00 d
O(6) O 0.5423(2) 0.0818(6) 1.1391(1) 0.0434(6) Uani 1.00 d
N(1) N 0.6940(2) 0.4106(5) 0.5918(1) 0.0211(5) Uani 1.00 d
N(2) N 0.4654(2) 0.3054(5) 0.6023(1) 0.0201(5) Uani 1.00 d
N(3) N 0.6128(2) 0.1237(6) 0.7993(1) 0.0246(5) Uani 1.00 d
C(1) C 0.4575(2) 0.4256(6) 0.5505(2) 0.0220(6) Uani 1.00 d
C(2) C 0.3837(2) 0.5221(6) 0.5953(2) 0.0262(7) Uani 1.00 d
C(3) C 0.3877(2) 0.4056(6) 0.4441(2) 0.0243(6) Uani 1.00 d
C(4) C 0.2542(2) 0.3489(6) 0.4275(2) 0.0284(6) Uani 1.00 d
C(5) C 0.2274(3) 0.3055(6) 0.3235(2) 0.0408(8) Uani 1.00 d
C(6) C 0.3549(3) 0.2847(6) 0.2983(2) 0.0443(9) Uani 1.00 d
C(7) C 0.4589(3) 0.3246(6) 0.3839(2) 0.0262(7) Uani 1.00 d
C(8) C 0.5903(2) 0.4761(6) 0.5481(2) 0.0197(5) Uani 1.00 d
C(9) C 0.8237(2) 0.4462(6) 0.5825(2) 0.0226(6) Uani 1.00 d
C(10) C 0.8597(2) 0.3734(6) 0.5018(2) 0.0250(6) Uani 1.00 d
C(11) C 0.8612(3) 0.4310(6) 0.4149(2) 0.0309(7) Uani 1.00 d
C(12) C 0.8885(3) 0.3642(6) 0.3392(2) 0.0382(7) Uani 1.00 d
C(13) C 0.9165(3) 0.2389(6) 0.3494(2) 0.0392(7) Uani 1.00 d
C(14) C 0.9157(3) 0.1796(6) 0.4358(2) 0.0343(7) Uani 1.00 d
C(15) C 0.8867(3) 0.2461(6) 0.5110(2) 0.0290(7) Uani 1.00 d
C(16) C 0.9189(2) 0.4398(6) 0.6795(2) 0.0231(6) Uani 1.00 d
C(17) C 1.0467(2) 0.4042(6) 0.6867(2) 0.0251(6) Uani 1.00 d
C(18) C 1.1355(2) 0.4138(6) 0.7734(2) 0.0309(6) Uani 1.00 d
C(19) C 1.0989(3) 0.4584(6) 0.8542(2) 0.0339(7) Uani 1.00 d
C(20) C 0.9732(3) 0.4928(6) 0.8490(2) 0.0315(7) Uani 1.00 d
C(21) C 0.8834(2) 0.4815(6) 0.7618(2) 0.0270(6) Uani 1.00 d
C(22) C 0.4965(2) 0.2906(6) 0.6981(2) 0.0219(5) Uani 1.00 d
C(23) C 0.4937(2) 0.1544(6) 0.7311(2) 0.0231(6) Uani 1.00 d
C(24) C 0.3816(3) 0.1341(6) 0.7781(2) 0.0312(7) Uani 1.00 d
C(25) C 0.7238(2) 0.1343(6) 0.7725(2) 0.0227(5) Uani 1.00 d
C(26) C 0.9483(3) 0.1059(6) 0.8200(2) 0.0336(7) Uani 1.00 d
C(27) C 1.0427(3) 0.0292(6) 0.8884(2) 0.0295(6) Uani 1.00 d
C(28) C 1.1588(3) 0.0808(6) 0.9347(2) 0.0448(9) Uani 1.00 d
C(29) C 1.2521(3) 0.0095(7) 0.9953(3) 0.062(1) Uani 1.00 d
C(30) C 1.2293(3) -0.1129(7) 1.0098(3) 0.061(1) Uani 1.00 d
C(31) C 1.1145(4) -0.1666(6) 0.9653(2) 0.0494(9) Uani 1.00 d
C(32) C 1.0215(3) -0.0961(6) 0.9049(2) 0.0401(8) Uani 1.00 d
C(33) C 0.5897(4) -0.1295(7) 0.9731(3) 0.062(1) Uani 1.00 d
C(34) C 0.6348(3) 0.1664(6) 1.1880(2) 0.0407(8) Uani 1.00 d
H(1) H 0.2992 0.4935 0.5930 0.0335 Uiso 1.00 calc
H(2) H 0.3796 0.5989 0.5603 0.0335 Uiso 1.00 calc
H(3) H 0.4259 0.5371 0.6602 0.0335 Uiso 1.00 calc
H(4) H 0.3779 0.4854 0.4145 0.0292 Uiso 1.00 calc
H(5) H 0.2515 0.2799 0.4704 0.0331 Uiso 1.00 calc
H(6) H 0.1925 0.4095 0.4373 0.0331 Uiso 1.00 calc
H(7) H 0.1795 0.2282 0.3161 0.0501 Uiso 1.00 calc
H(8) H 0.1789 0.3664 0.2825 0.0501 Uiso 1.00 calc
H(9) H 0.3600 0.3334 0.2424 0.0579 Uiso 1.00 calc
H(10) H 0.3653 0.1982 0.2829 0.0579 Uiso 1.00 calc
H(11) H 0.5246 0.3723 0.3642 0.0334 Uiso 1.00 calc
H(12) H 0.4983 0.2538 0.4195 0.0334 Uiso 1.00 calc
H(13) H 0.8186 0.5316 0.5634 0.0275 Uiso 1.00 calc
H(14) H 0.8407 0.5177 0.4072 0.0362 Uiso 1.00 calc
H(15) H 0.8893 0.4058 0.2803 0.0456 Uiso 1.00 calc
H(16) H 0.9373 0.1918 0.2972 0.0471 Uiso 1.00 calc
H(17) H 0.9338 0.0925 0.4429 0.0407 Uiso 1.00 calc
H(18) H 0.8858 0.2032 0.5708 0.0353 Uiso 1.00 calc
H(19) H 1.0725 0.3716 0.6316 0.0300 Uiso 1.00 calc
H(20) H 1.2213 0.3862 0.7768 0.0397 Uiso 1.00 calc
H(21) H 1.1612 0.4674 0.9143 0.0446 Uiso 1.00 calc
H(22) H 0.9459 0.5251 0.9038 0.0385 Uiso 1.00 calc
H(23) H 0.7959 0.5028 0.7578 0.0332 Uiso 1.00 calc
H(24) H 0.4840 0.1004 0.6762 0.0297 Uiso 1.00 calc
H(25) H 0.3035 0.1528 0.7339 0.0394 Uiso 1.00 calc
H(26) H 0.3802 0.0500 0.7989 0.0394 Uiso 1.00 calc
H(27) H 0.3903 0.1885 0.8323 0.0394 Uiso 1.00 calc
H(28) H 0.9434 0.0747 0.7556 0.0431 Uiso 1.00 calc
H(29) H 0.9737 0.1904 0.8224 0.0431 Uiso 1.00 calc
H(30) H 1.1755 0.1674 0.9231 0.0523 Uiso 1.00 calc
H(31) H 1.3320 0.0462 1.0267 0.0758 Uiso 1.00 calc
H(32) H 1.2933 -0.1638 1.0515 0.0691 Uiso 1.00 calc
H(33) H 1.0998 -0.2543 0.9768 0.0610 Uiso 1.00 calc
H(34) H 0.9412 -0.1352 0.8733 0.0502 Uiso 1.00 calc
H(35) H 0.6844 0.3388 0.6306 0.0260 Uiso 1.00 calc
H(36) H 0.4464 0.2308 0.5645 0.0248 Uiso 1.00 calc
H(37) H 0.6119 0.0967 0.8623 0.0299 Uiso 1.00 calc
H(38) H 0.5030 -0.1563 0.9537 0.0765 Uiso 1.00 calc
H(39) H 0.6349 -0.1645 0.9265 0.0765 Uiso 1.00 calc
H(40) H 0.6271 -0.1649 1.0335 0.0765 Uiso 1.00 calc
H(41) H 0.5829 0.0357 1.0357 0.0446 Uiso 1.00 calc
H(42) H 0.6023 0.2493 1.1764 0.0501 Uiso 1.00 calc
H(43) H 0.7123 0.1585 1.1684 0.0501 Uiso 1.00 calc
H(44) H 0.6507 0.1517 1.2567 0.0501 Uiso 1.00 calc
H(45) H 0.5257 0.0176 1.1880 0.0446 Uiso 1.00 calc

loop_
_atom_site_aniso_label
_atom_site_aniso_U_11
_atom_site_aniso_U_22
_atom_site_aniso_U_33
_atom_site_aniso_U_12
_atom_site_aniso_U_13
_atom_site_aniso_U_23
O(1) 0.0221(9) 0.0208(8) 0.0288(9) 0.0008(7) 0.0029(7) 0.0049(8)
O(2) 0.034(1) 0.0261(9) 0.0268(9) 0.0006(8) 0.0019(8) -0.0041(8)
O(3) 0.0225(9) 0.0265(9) 0.0269(9) 0.0026(7) 0.0061(7) 0.0042(8)
O(4) 0.0217(9) 0.034(1) 0.0277(9) 0.0028(8) 0.0056(7) 0.0067(8)
O(5) 0.058(2) 0.059(1) 0.035(1) 0.003(1) 0.018(1) 0.013(1)
O(6) 0.041(1) 0.054(1) 0.033(1) -0.012(1) 0.0033(9) 0.008(1)
N(1) 0.0167(9) 0.0217(10) 0.025(1) -0.0008(8) 0.0059(8) 0.0020(9)
N(2) 0.0164(10) 0.0192(10) 0.0244(9) -0.0025(8) 0.0041(8) -0.0009(9)
N(3) 0.026(1) 0.028(1) 0.0212(10) 0.0024(9) 0.0067(8) 0.0044(10)
C(1) 0.018(1) 0.020(1) 0.027(1) 0.0003(9) 0.0038(9) -0.0005(10)
C(2) 0.020(1) 0.025(1) 0.036(1) 0.0031(10) 0.011(1) 0.000(1)
C(3) 0.019(1) 0.023(1) 0.028(1) 0.0017(9) -0.0002(9) 0.004(1)
C(4) 0.019(1) 0.028(1) 0.037(1) 0.0009(10) 0.004(1) 0.003(1)
C(5) 0.032(1) 0.047(2) 0.039(1) -0.003(1) -0.003(1) -0.008(1)
C(6) 0.037(2) 0.063(2) 0.033(1) -0.013(2) 0.006(1) -0.009(2)
C(7) 0.026(1) 0.026(1) 0.027(1) -0.001(1) 0.0078(10) 0.001(1)
C(8) 0.020(1) 0.022(1) 0.018(1) 0.0019(9) 0.0043(9) -0.0022(10)
C(9) 0.019(1) 0.024(1) 0.025(1) -0.0003(10) 0.0062(9) 0.003(1)
C(10) 0.013(1) 0.034(1) 0.028(1) -0.002(1) 0.0034(9) -0.001(1)
C(11) 0.024(1) 0.038(1) 0.031(1) -0.001(1) 0.007(1) 0.004(1)
C(12) 0.031(2) 0.058(2) 0.028(1) -0.009(1) 0.012(1) 0.000(1)
C(13) 0.024(1) 0.055(1) 0.042(2) -0.008(1) 0.014(1) -0.016(1)
C(14) 0.023(1) 0.039(2) 0.043(1) -0.005(1) 0.010(1) -0.013(1)
C(15) 0.025(1) 0.030(1) 0.034(1) -0.006(1) 0.010(1) -0.003(1)
C(16) 0.021(1) 0.022(1) 0.026(1) -0.0041(10) 0.0048(9) 0.000(1)
C(17) 0.021(1) 0.026(1) 0.029(1) -0.001(1) 0.0073(9) 0.000(1)
C(18) 0.019(1) 0.033(1) 0.039(1) 0.000(1) 0.0012(10) 0.005(1)
C(19) 0.030(1) 0.039(2) 0.028(1) -0.009(1) -0.003(1) 0.004(1)
C(20) 0.036(1) 0.033(1) 0.025(1) -0.003(1) 0.007(1) 0.002(1)
C(21) 0.022(1) 0.030(1) 0.029(1) 0.000(1) 0.0053(9) 0.001(1)
C(22) 0.014(1) 0.026(1) 0.026(1) -0.0006(10) 0.0066(9) -0.0009(10)
C(23) 0.022(1) 0.026(1) 0.022(1) 0.0005(10) 0.0061(9) 0.002(1)
C(24) 0.024(1) 0.039(2) 0.031(1) -0.003(1) 0.008(1) 0.005(1)
C(25) 0.026(1) 0.019(1) 0.023(1) 0.0019(10) 0.0037(9) 0.001(1)
C(26) 0.020(1) 0.044(2) 0.038(1) 0.002(1) 0.008(1) 0.009(1)
C(27) 0.027(1) 0.042(1) 0.021(1) 0.006(1) 0.0082(10) 0.004(1)
C(28) 0.021(1) 0.066(2) 0.048(2) -0.005(1) 0.008(1) 0.014(2)
C(29) 0.020(2) 0.108(3) 0.057(2) 0.004(2) 0.005(1) 0.033(2)
C(30) 0.041(2) 0.096(2) 0.049(2) 0.040(2) 0.021(1) 0.035(2)
C(31) 0.067(2) 0.047(2) 0.036(2) 0.028(2) 0.014(1) 0.008(1)
C(32) 0.055(2) 0.039(1) 0.023(1) 0.001(1) 0.003(1) 0.002(1)
C(33) 0.067(3) 0.060(2) 0.054(2) -0.009(2) 0.003(2) -0.008(2)
C(34) 0.031(2) 0.043(2) 0.048(2) -0.003(1) 0.011(1) 0.011(1)

loop_
_atom_type_symbol
_atom_type_description
_atom_type_scat_dispersion_real
_atom_type_scat_dispersion_imag
_atom_type_scat_source
C C 0.003 0.002
;International Tables for Crystallography
(1992, Vol. C, Tables 4.2.6.8 and 6.1.1.1)
;
H H 0.000 0.000
;International Tables for Crystallography
(1992, Vol. C, Table 6.1.1.2)
;
O O 0.011 0.006
;International Tables for Crystallography
(1992, Vol. C, Tables 4.2.6.8 and 6.1.1.1)
;
N N 0.006 0.003
;International Tables for Crystallography
(1992, Vol. C, Tables 4.2.6.8 and 6.1.1.1)
;

loop_
_geom_angle_atom_site_label_1
_geom_angle_atom_site_label_2
_geom_angle_atom_site_label_3
_geom_angle
_geom_angle_publ_flag
C(25) O(4) C(26) 115.1(2) yes
C(8) N(1) C(9) 121.5(3) yes
C(1) N(2) C(22) 126.0(2) yes
C(23) N(3) C(25) 119.5(2) yes
N(2) C(1) C(2) 110.7(2) yes
N(2) C(1) C(3) 109.5(2) yes
N(2) C(1) C(8) 111.6(2) yes
C(2) C(1) C(3) 108.8(3) yes
C(2) C(1) C(8) 110.2(3) yes
C(3) C(1) C(8) 105.9(2) yes
C(1) C(3) C(4) 116.0(3) yes
C(1) C(3) C(7) 115.7(3) yes
C(4) C(3) C(7) 104.8(3) yes
C(3) C(4) C(5) 103.8(3) yes
C(4) C(5) C(6) 107.1(3) yes
C(5) C(6) C(7) 107.9(3) yes
C(3) C(7) C(6) 104.0(3) yes
O(1) C(8) N(1) 121.6(3) yes
O(1) C(8) C(1) 119.4(3) yes
N(1) C(8) C(1) 119.0(3) yes
N(1) C(9) C(10) 110.0(2) yes
N(1) C(9) C(16) 111.0(2) yes
C(10) C(9) C(16) 115.9(3) yes
C(9) C(10) C(11) 120.7(3) yes
C(9) C(10) C(15) 120.9(3) yes
C(11) C(10) C(15) 118.3(3) yes
C(10) C(11) C(12) 121.2(3) yes
C(11) C(12) C(13) 120.0(4) yes
C(12) C(13) C(14) 119.6(4) yes
C(13) C(14) C(15) 120.3(3) yes
C(10) C(15) C(14) 120.5(3) yes
C(9) C(16) C(17) 121.5(3) yes
C(9) C(16) C(21) 120.0(3) yes
C(17) C(16) C(21) 118.2(3) yes
C(16) C(17) C(18) 120.7(3) yes
C(17) C(18) C(19) 120.3(3) yes
C(18) C(19) C(20) 120.0(3) yes
C(19) C(20) C(21) 119.6(3) yes
C(16) C(21) C(20) 121.2(3) yes
O(2) C(22) N(2) 125.3(3) yes
O(2) C(22) C(23) 120.5(3) yes
N(2) C(22) C(23) 114.1(3) yes
N(3) C(23) C(22) 110.1(2) yes
N(3) C(23) C(24) 109.5(2) yes
C(22) C(23) C(24) 110.1(3) yes
O(3) C(25) O(4) 123.3(3) yes
O(3) C(25) N(3) 125.2(3) yes
O(4) C(25) N(3) 111.5(3) yes
O(4) C(26) C(27) 109.6(3) yes
C(26) C(27) C(28) 120.2(4) yes
C(26) C(27) C(32) 122.0(3) yes
C(28) C(27) C(32) 117.8(3) yes
C(27) C(28) C(29) 121.5(4) yes
C(28) C(29) C(30) 119.5(4) yes
C(29) C(30) C(31) 120.3(4) yes
C(30) C(31) C(32) 120.4(4) yes
C(27) C(32) C(31) 120.5(4) yes

loop_
_geom_bond_atom_site_label_1
_geom_bond_atom_site_label_2
_geom_bond_distance
_geom_bond_publ_flag
O(1) C(8) 1.233(4) yes
O(2) C(22) 1.230(4) yes
O(3) C(25) 1.218(4) yes
O(4) C(25) 1.357(4) yes
O(4) C(26) 1.454(4) yes
O(5) C(33) 1.386(6) yes
O(6) C(34) 1.407(5) yes
N(1) C(8) 1.345(4) yes
N(1) C(9) 1.477(4) yes
N(2) C(1) 1.475(4) yes
N(2) C(22) 1.345(4) yes
N(3) C(23) 1.462(4) yes
N(3) C(25) 1.335(4) yes
C(1) C(2) 1.525(4) yes
C(1) C(3) 1.553(4) yes
C(1) C(8) 1.531(4) yes
C(3) C(4) 1.525(4) yes
C(3) C(7) 1.538(5) yes
C(4) C(5) 1.522(5) yes
C(5) C(6) 1.508(6) yes
C(6) C(7) 1.522(5) yes
C(9) C(10) 1.512(4) yes
C(9) C(16) 1.530(4) yes
C(10) C(11) 1.390(5) yes
C(10) C(15) 1.390(5) yes
C(11) C(12) 1.380(5) yes
C(12) C(13) 1.372(6) yes
C(13) C(14) 1.389(6) yes
C(14) C(15) 1.382(5) yes
C(16) C(17) 1.405(4) yes
C(16) C(21) 1.388(5) yes
C(17) C(18) 1.388(4) yes
C(18) C(19) 1.386(5) yes
C(19) C(20) 1.383(5) yes
C(20) C(21) 1.401(5) yes
C(22) C(23) 1.531(4) yes
C(23) C(24) 1.518(5) yes
C(26) C(27) 1.487(5) yes
C(27) C(28) 1.388(5) yes
C(27) C(32) 1.386(6) yes
C(28) C(29) 1.395(6) yes
C(29) C(30) 1.354(8) yes
C(30) C(31) 1.379(7) yes
C(31) C(32) 1.387(5) yes

loop_
_geom_contact_atom_site_label_1
_geom_contact_atom_site_label_2
_geom_contact_distance
_geom_contact_site_symmetry_2
O(1) N(2) 2.907(3) 2_656
O(1) C(7) 3.243(4) 2_656
O(1) C(4) 3.365(4) 2_656
O(1) C(23) 3.407(4) 2_656
O(1) C(6) 3.550(5) 2_656
O(2) O(6) 2.829(4) 2_657
O(3) C(3) 3.596(4) 2_646
O(4) O(5) 3.511(4) .
O(5) O(6) 2.719(4) .
O(5) N(3) 2.850(4) .
O(5) C(34) 3.494(5) .
O(5) C(24) 3.518(5) .
O(6) C(33) 3.394(6) .
O(6) C(29) 3.416(5) 1_455
C(2) C(34) 3.506(5) 2_657
C(2) C(14) 3.565(5) 2_656
C(5) C(13) 3.511(6) 1_455
C(13) C(34) 3.458(6) 1_554
C(14) C(17) 3.492(5) 2_746
C(20) C(31) 3.458(5) 2_757
C(20) C(30) 3.468(6) 2_757

loop_
_geom_torsion_atom_site_label_1
_geom_torsion_atom_site_label_2
_geom_torsion_atom_site_label_3
_geom_torsion_atom_site_label_4
_geom_torsion
_geom_torsion_publ_flag
O(1) C(8) N(1) C(9) -5.8(4) yes
O(1) C(8) C(1) N(2) 177.8(2) yes
O(1) C(8) C(1) C(2) -58.8(3) yes
O(1) C(8) C(1) C(3) 58.7(3) yes
O(2) C(22) N(2) C(1) 0.2(5) yes
O(2) C(22) C(23) N(3) -51.8(4) yes
O(2) C(22) C(23) C(24) 69.1(4) yes
O(3) C(25) O(4) C(26) 0.9(4) yes
O(3) C(25) N(3) C(23) 5.0(5) yes
O(4) C(25) N(3) C(23) -175.8(3) yes
O(4) C(26) C(27) C(28) -131.2(4) yes
O(4) C(26) C(27) C(32) 51.9(4) yes
N(1) C(8) C(1) N(2) -0.8(4) yes
N(1) C(8) C(1) C(2) 122.6(3) yes
N(1) C(8) C(1) C(3) -119.8(3) yes
N(1) C(9) C(10) C(11) 105.7(3) yes
N(1) C(9) C(10) C(15) -71.5(4) yes
N(1) C(9) C(16) C(17) 146.1(3) yes
N(1) C(9) C(16) C(21) -40.5(4) yes
N(2) C(1) C(3) C(4) 56.5(3) yes
N(2) C(1) C(3) C(7) -66.9(3) yes
N(2) C(22) C(23) N(3) 129.7(3) yes
N(2) C(22) C(23) C(24) -109.5(3) yes
N(3) C(25) O(4) C(26) -178.3(3) yes
C(1) N(2) C(22) C(23) 178.7(3) yes
C(1) C(3) C(4) C(5) -163.9(3) yes
C(1) C(3) C(7) C(6) 161.4(3) yes
C(1) C(8) N(1) C(9) 172.7(3) yes
C(2) C(1) N(2) C(22) -46.4(4) yes
C(2) C(1) C(3) C(4) -64.6(3) yes
C(2) C(1) C(3) C(7) 172.0(3) yes
C(3) C(1) N(2) C(22) -166.3(3) yes
C(3) C(4) C(5) C(6) 24.2(4) yes
C(3) C(7) C(6) C(5) -17.3(4) yes
C(4) C(3) C(1) C(8) 177.0(3) yes
C(4) C(3) C(7) C(6) 32.3(3) yes
C(4) C(5) C(6) C(7) -4.2(4) yes
C(5) C(4) C(3) C(7) -34.9(3) yes
C(7) C(3) C(1) C(8) 53.6(3) yes
C(8) N(1) C(9) C(10) -94.3(3) yes
C(8) N(1) C(9) C(16) 136.1(3) yes
C(8) C(1) N(2) C(22) 76.7(4) yes
C(9) C(10) C(11) C(12) -177.2(3) yes
C(9) C(10) C(15) C(14) 178.0(3) yes
C(9) C(16) C(17) C(18) 171.9(3) yes
C(9) C(16) C(21) C(20) -171.2(3) yes
C(10) C(9) C(16) C(17) 19.6(4) yes
C(10) C(9) C(16) C(21) -166.9(3) yes
C(10) C(11) C(12) C(13) -0.9(5) yes
C(10) C(15) C(14) C(13) -0.8(5) yes
C(11) C(10) C(9) C(16) -127.3(3) yes
C(11) C(10) C(15) C(14) 0.8(5) yes
C(11) C(12) C(13) C(14) 0.8(5) yes
C(12) C(11) C(10) C(15) 0.1(5) yes
C(12) C(13) C(14) C(15) 0.0(5) yes
C(15) C(10) C(9) C(16) 55.5(4) yes
C(16) C(17) C(18) C(19) 0.2(5) yes
C(16) C(21) C(20) C(19) -1.9(5) yes
C(17) C(16) C(21) C(20) 2.5(5) yes
C(17) C(18) C(19) C(20) 0.4(5) yes
C(18) C(17) C(16) C(21) -1.7(5) yes
C(18) C(19) C(20) C(21) 0.4(5) yes
C(22) C(23) N(3) C(25) -59.2(3) yes
C(24) C(23) N(3) C(25) 179.6(3) yes
C(25) O(4) C(26) C(27) -164.9(3) yes
C(26) C(27) C(28) C(29) -176.6(4) yes
C(26) C(27) C(32) C(31) 176.5(3) yes
C(27) C(28) C(29) C(30) -0.1(7) yes
C(27) C(32) C(31) C(30) 0.1(6) yes
C(28) C(27) C(32) C(31) -0.4(6) yes
C(28) C(29) C(30) C(31) -0.2(7) yes
C(29) C(28) C(27) C(32) 0.4(6) yes
C(29) C(30) C(31) C(32) 0.2(7) yes
C(29) C(30) C(31) C(32) 0.2(7) yes
